data_7230132
loop_
_publ_author_name
'Filatov, Mikhail A.'
'Karuthedath, Safakath'
'Polestshuk, Pavel M.'
'Callaghan, Susan'
'Flanagan, Keith J.'
'Telitchko, Maxime'
'Wiesner, Thomas'
'Laquai, Fr\'ed\'eric'
'Senge, Mathias O.'

_publ_section_title
;
 Control of triplet state generation in heavy atom-free BODIPY-anthracene
 dyads by media polarity and structural factors.
;
_journal_issue 12
_journal_name_full 'Physical chemistry chemical physics : PCCP'
_journal_page_first 8016
_journal_page_last 8031
_journal_paper_doi 10.1039/c7cp08472b
_journal_volume 20
_journal_year 2018
_chemical_formula_moiety '2(C28 H25 B F2 N2), C7 H8'
_chemical_formula_sum 'C63 H58 B2 F4 N4'
_chemical_formula_weight 968.75
_chemical_name_systematic
'1,3,5,7-Tetramethyl-8-(methylanthracen-9-yl)-4,4-difluoro-4-bora-3a,4a-diaza-s-indacene toluene solvate'
_space_group_crystal_system triclinic
_space_group_IT_number 2
_space_group_name_Hall '-P 1'
_space_group_name_H-M_alt 'P -1'
_symmetry_space_group_name_Hall '-P 1'
_symmetry_space_group_name_H-M 'P -1'
_atom_sites_solution_hydrogens geom
_atom_sites_solution_primary dual
_audit_creation_date 2017-10-06
_audit_creation_method
;
Olex2 1.2
(compiled 2017.08.10 svn.r3458 for OlexSys, GUI svn.r5381)
;
_audit_update_record
;
2017-11-12 deposited with the CCDC.
2018-02-12 downloaded from the CCDC.
;
_cell_angle_alpha 101.961(2)
_cell_angle_beta 91.811(2)
_cell_angle_gamma 99.856(2)
_cell_formula_units_Z 1
_cell_length_a 8.5680(10)
_cell_length_b 9.7581(11)
_cell_length_c 15.2034(18)
_cell_measurement_reflns_used 9107
_cell_measurement_temperature 100
_cell_measurement_theta_max 31.09
_cell_measurement_theta_min 2.17
_cell_volume 1222.2(2)
_computing_cell_refinement 'SAINT v8.37A (Bruker, 2015)'
_computing_data_collection 'APEX 3 (Bruker, 2016) '
_computing_data_reduction 'SAINT v8.37A (Bruker, 2015)'
_computing_molecular_graphics 'Olex2 (Dolomanov et al., 2009)'
_computing_publication_material 'Olex2 (Dolomanov et al., 2009)'
_computing_structure_refinement 'XL (Sheldrick, 2008)'
_computing_structure_solution 'XT (Sheldrick, 2015)'
_diffrn_ambient_temperature 100.0
_diffrn_detector 'Bruker APEX2 area detector'
_diffrn_detector_area_resol_mean 7.9
_diffrn_detector_type 'CCD area detector'
_diffrn_measured_fraction_theta_full 0.999
_diffrn_measured_fraction_theta_max 0.994
_diffrn_measurement_device 'Kappa diffractometer'
_diffrn_measurement_device_type 'Bruker SMART APEX2 area detector'
_diffrn_measurement_method '\w and \f scans'
_diffrn_radiation_monochromator graphite
_diffrn_radiation_probe x-ray
_diffrn_radiation_type MoK\a
_diffrn_radiation_wavelength 0.71073
_diffrn_reflns_av_R_equivalents 0.0417
_diffrn_reflns_av_unetI/netI 0.0296
_diffrn_reflns_Laue_measured_fraction_full 0.999
_diffrn_reflns_Laue_measured_fraction_max 0.994
_diffrn_reflns_limit_h_max 10
_diffrn_reflns_limit_h_min -10
_diffrn_reflns_limit_k_max 11
_diffrn_reflns_limit_k_min -11
_diffrn_reflns_limit_l_max 18
_diffrn_reflns_limit_l_min -18
_diffrn_reflns_number 25783
_diffrn_reflns_point_group_measured_fraction_full 0.999
_diffrn_reflns_point_group_measured_fraction_max 0.994
_diffrn_reflns_theta_full 25.242
_diffrn_reflns_theta_max 25.751
_diffrn_reflns_theta_min 2.170
_diffrn_source 'sealed X-ray tube'
_diffrn_source_type 'Siemens, KFF Mo 2K -90 C'
_diffrn_standards_number 0
_exptl_absorpt_coefficient_mu 0.087
_exptl_absorpt_correction_T_max 0.7453
_exptl_absorpt_correction_T_min 0.5975
_exptl_absorpt_correction_type multi-scan
_exptl_absorpt_process_details
'SADABS-2016/2 (Bruker,2016/2) was used for absorption correction. wR2(int) was 0.0738 before and 0.0590 after correction. The Ratio of minimum to maximum transmission is 0.7825. The \l/2 correction factor is Not present.'
_exptl_crystal_colour yellow
_exptl_crystal_colour_primary yellow
_exptl_crystal_density_diffrn 1.316
_exptl_crystal_density_method 'not measured'
_exptl_crystal_description Plate
_exptl_crystal_F_000 510
_exptl_crystal_size_max 0.529
_exptl_crystal_size_mid 0.428
_exptl_crystal_size_min 0.235
_refine_diff_density_max 0.664
_refine_diff_density_min -0.505
_refine_diff_density_rms 0.056
_refine_ls_extinction_method none
_refine_ls_goodness_of_fit_ref 1.055
_refine_ls_hydrogen_treatment constr
_refine_ls_matrix_type full
_refine_ls_number_parameters 360
_refine_ls_number_reflns 4651
_refine_ls_number_restraints 166
_refine_ls_restrained_S_all 1.073
_refine_ls_R_factor_all 0.0781
_refine_ls_R_factor_gt 0.0570
_refine_ls_shift/su_max 0.000
_refine_ls_shift/su_mean 0.000
_refine_ls_structure_factor_coef Fsqd
_refine_ls_weighting_details 'w=1/[\s^2^(Fo^2^)+(0.0809P)^2^+1.1536P] where P=(Fo^2^+2Fc^2^)/3'
_refine_ls_weighting_scheme calc
_refine_ls_wR_factor_gt 0.1524
_refine_ls_wR_factor_ref 0.1717
_reflns_Friedel_coverage 0.000
_reflns_number_gt 3526
_reflns_number_total 4651
_reflns_threshold_expression 'I > 2\s(I)'
_cod_data_source_file c7cp08472b2.cif
_cod_data_source_block kjf184
_cod_depositor_comments 'Adding full bibliography for 7230130--7230136.cif.'
_cod_database_code 7230132
_shelx_shelxl_version_number 2014/7
_shelx_space_group_comment
;
The symmetry employed for this shelxl refinement is uniquely defined
by the following loop, which should always be used as a source of
symmetry information in preference to the above space-group names.
They are only intended as comments.
;
_shelx_estimated_absorpt_t_max 0.980
_shelx_estimated_absorpt_t_min 0.956
_olex2_refinement_description
;
1. Fixed Uiso
 At 1.2 times of:
  All C(H) groups
 At 1.5 times of:
  All C(H,H,H) groups
2. Restrained distances
 C34-C35
 1.51 with sigma of 0.02
 C35-C40 \\sim C40-C39 \\sim C39-C38 \\sim C38-C37 \\sim C37-C36 \\sim C36-C35
 with sigma of 0.02
 C35-C37 \\sim C35-C39 \\sim C36-C38 \\sim C40-C36 \\sim C39-C37 \\sim C40-C38
 with sigma of 0.04
 C34-C36 \\sim C34-C40
 with sigma of 0.04
 C29A-C22 \\sim C29-C22
 with sigma of 0.02
3. Restrained planarity
 C34, C35, C40, C39, C38, C37, C36
 with sigma of 0.1
4. Uiso/Uaniso restraints and constraints
C34 \\sim C35 \\sim C40 \\sim C39 \\sim C38 \\sim C37 \\sim C36: within 2A with
sigma of 0.04 and sigma for terminal atoms of 0.08
Uanis(C36) \\sim Ueq, Uanis(C35) \\sim Ueq, Uanis(C34) \\sim Ueq, Uanis(C40)
\\sim Ueq, Uanis(C39) \\sim Ueq, Uanis(C38) \\sim Ueq, Uanis(C37) \\sim Ueq:
with sigma of 0.001 and sigma for terminal atoms of 0.002
Uanis(C29A) = Uanis(C29)
5. Rigid body (RIGU) restrains
 C34, C35, C40, C39, C38, C37, C36
 with sigma for 1-2 distances of 0.004 and sigma for 1-3 distances of 0.004
6. Others
 Sof(C29A)=Sof(H29D)=Sof(H29E)=Sof(H29F)=1-FVAR(1)
 Sof(C29)=Sof(H29A)=Sof(H29B)=Sof(H29C)=FVAR(1)
 Fixed Sof: C34(0.5) H34A(0.5) H34B(0.5) H34C(0.5) C35(0.5) C40(0.5) H40(0.5)
 C39(0.5) H39(0.5) C38(0.5) H38(0.5) C37(0.5) H37(0.5) C36(0.5) H36(0.5)
7.a Aromatic/amide H refined with riding coordinates:
 C27(H27), C25(H25), C24(H24), C17(H17), C26(H26), C2(H2), C6(H6), C18(H18),
 C19(H19), C20(H20), C40(H40), C39(H39), C38(H38), C37(H37), C36(H36)
7.b Fitted hexagon refined as free rotating group:
 C35(C40,C39,C38,C37,C36)
7.c Idealised Me refined as rotating group:
 C30(H30A,H30B,H30C), C31(H31A,H31B,H31C), C32(H32A,H32B,H32C), C33(H33A,H33B,
 H33C), C29(H29A,H29B,H29C), C34(H34A,H34B,H34C), C29A(H29D,H29E,H29F)
;
_olex2_submission_special_instructions 'No special instructions were received'

loop_
_space_group_symop_operation_xyz
'x, y, z'
'-x, -y, -z'

loop_
_atom_site_label
_atom_site_type_symbol
_atom_site_fract_x
_atom_site_fract_y
_atom_site_fract_z
_atom_site_U_iso_or_equiv
_atom_site_adp_type
_atom_site_occupancy
_atom_site_site_symmetry_order
_atom_site_calc_flag
_atom_site_refinement_flags_posn
_atom_site_refinement_flags_adp
_atom_site_refinement_flags_occupancy
_atom_site_disorder_assembly
_atom_site_disorder_group
F13 F -0.08136(17) 0.30895(16) 0.96873(10) 0.0387(4) Uani 1 1 d . . . . .
F14 F -0.17115(17) 0.20399(15) 0.82450(10) 0.0398(4) Uani 1 1 d . . . . .
N10 N -0.0765(2) 0.4571(2) 0.85940(12) 0.0255(4) Uani 1 1 d . . . . .
N11 N 0.1103(2) 0.2880(2) 0.85540(12) 0.0260(4) Uani 1 1 d . . . . .
C9 C 0.0250(3) 0.5315(2) 0.80760(14) 0.0250(5) Uani 1 1 d . . . . .
C8 C 0.1643(3) 0.4862(2) 0.78029(14) 0.0247(5) Uani 1 1 d . . . . .
C28 C 0.3802(3) 0.6930(2) 0.77727(15) 0.0256(5) Uani 1 1 d . . . . .
C1 C -0.0411(3) 0.6523(2) 0.79615(15) 0.0265(5) Uani 1 1 d . . . . .
C27 C 0.3938(3) 0.7291(2) 0.87342(15) 0.0267(5) Uani 1 1 d . . . . .
H27 H 0.3278 0.6718 0.9060 0.032 Uiso 1 1 calc R . . . .
C15 C 0.2725(3) 0.5738(2) 0.72926(15) 0.0247(5) Uani 1 1 d . . . . .
C12 C 0.2074(3) 0.3646(2) 0.80319(15) 0.0253(5) Uani 1 1 d . . . . .
C16 C 0.2624(3) 0.5400(2) 0.63520(15) 0.0265(5) Uani 1 1 d . . . . .
C3 C -0.1961(3) 0.5270(3) 0.88025(15) 0.0280(5) Uani 1 1 d . . . . .
C5 C 0.1817(3) 0.1816(2) 0.87156(15) 0.0282(5) Uani 1 1 d . . . . .
C25 C 0.5970(3) 0.9324(2) 0.87182(17) 0.0295(5) Uani 1 1 d . . . . .
H25 H 0.6703 1.0127 0.9041 0.035 Uiso 1 1 calc R . . . .
C7 C 0.3428(3) 0.3005(3) 0.78612(15) 0.0287(5) Uani 1 1 d . . . . .
C24 C 0.5862(3) 0.9025(2) 0.78067(17) 0.0298(5) Uani 1 1 d . . . . .
H24 H 0.6520 0.9635 0.7502 0.036 Uiso 1 1 calc R . . . .
C23 C 0.4791(3) 0.7822(2) 0.72854(16) 0.0273(5) Uani 1 1 d . . . . .
C17 C 0.1554(3) 0.4181(3) 0.58547(16) 0.0308(5) Uani 1 1 d . . . . .
H17 H 0.0900 0.3587 0.6171 0.037 Uiso 1 1 calc R . . . .
C26 C 0.4994(3) 0.8441(2) 0.91938(16) 0.0299(5) Uani 1 1 d . . . . .
H26 H 0.5077 0.8653 0.9834 0.036 Uiso 1 1 calc R . . . .
C22 C 0.4670(3) 0.7502(3) 0.63371(17) 0.0323(5) Uani 1 1 d D . . . .
C2 C -0.1777(3) 0.6470(3) 0.84119(16) 0.0301(5) Uani 1 1 d . . . . .
H2 H -0.2480 0.7132 0.8453 0.036 Uiso 1 1 calc R . . . .
C6 C 0.3248(3) 0.1876(3) 0.82958(16) 0.0310(5) Uani 1 1 d . . . . .
H6 H 0.3977 0.1246 0.8306 0.037 Uiso 1 1 calc R . . . .
C30 C 0.0203(3) 0.7638(3) 0.74528(16) 0.0304(5) Uani 1 1 d . . . . .
H30A H 0.1170 0.8242 0.7774 0.046 Uiso 1 1 calc GR . . . .
H30B H -0.0603 0.8224 0.7402 0.046 Uiso 1 1 calc GR . . . .
H30C H 0.0445 0.7178 0.6849 0.046 Uiso 1 1 calc GR . . . .
C21 C 0.3604(3) 0.6298(3) 0.58645(16) 0.0310(5) Uani 1 1 d . . . . .
C31 C -0.3236(3) 0.4837(3) 0.93839(17) 0.0336(6) Uani 1 1 d . . . . .
H31A H -0.3531 0.3796 0.9250 0.050 Uiso 1 1 calc GR . . . .
H31B H -0.4166 0.5250 0.9266 0.050 Uiso 1 1 calc GR . . . .
H31C H -0.2851 0.5180 1.0019 0.050 Uiso 1 1 calc GR . . . .
C32 C 0.1122(3) 0.0805(3) 0.92691(17) 0.0340(6) Uani 1 1 d . . . . .
H32A H 0.1087 0.1323 0.9891 0.051 Uiso 1 1 calc GR . . . .
H32B H 0.1779 0.0073 0.9259 0.051 Uiso 1 1 calc GR . . . .
H32C H 0.0044 0.0352 0.9022 0.051 Uiso 1 1 calc GR . . . .
C18 C 0.1450(3) 0.3853(3) 0.49420(17) 0.0370(6) Uani 1 1 d . . . . .
H18 H 0.0731 0.3033 0.4626 0.044 Uiso 1 1 calc R . . . .
C33 C 0.4765(3) 0.3375(3) 0.72961(17) 0.0343(6) Uani 1 1 d . . . . .
H33A H 0.4371 0.3158 0.6661 0.052 Uiso 1 1 calc GR . . . .
H33B H 0.5590 0.2817 0.7371 0.052 Uiso 1 1 calc GR . . . .
H33C H 0.5213 0.4393 0.7485 0.052 Uiso 1 1 calc GR . . . .
C19 C 0.2406(3) 0.4724(3) 0.44570(17) 0.0410(6) Uani 1 1 d . . . . .
H19 H 0.2328 0.4488 0.3817 0.049 Uiso 1 1 calc R . . . .
C20 C 0.3433(3) 0.5896(3) 0.49016(17) 0.0385(6) Uani 1 1 d . . . . .
H20 H 0.4062 0.6469 0.4562 0.046 Uiso 1 1 calc R . . . .
C29 C 0.574(2) 0.847(2) 0.5863(14) 0.0451(16) Uani 0.64(3) 1 d D . P A 1
H29A H 0.5486 0.9430 0.6011 0.068 Uiso 0.64(3) 1 calc GR . P A 1
H29B H 0.5586 0.8101 0.5210 0.068 Uiso 0.64(3) 1 calc GR . P A 1
H29C H 0.6853 0.8513 0.6062 0.068 Uiso 0.64(3) 1 calc GR . P A 1
B4 B -0.0586(3) 0.3113(3) 0.87948(19) 0.0292(6) Uani 1 1 d . . . . .
C34 C -0.1842(9) 0.0133(8) 0.4026(5) 0.057(2) Uani 0.5 1 d D U P B -1
H34A H -0.2832 -0.0493 0.4097 0.086 Uiso 0.5 1 calc GR . P B -1
H34B H -0.1489 -0.0172 0.3421 0.086 Uiso 0.5 1 calc GR . P B -1
H34C H -0.2021 0.1116 0.4109 0.086 Uiso 0.5 1 calc GR . P B -1
C35 C -0.0662(6) 0.0060(6) 0.4678(3) 0.0601(15) Uani 0.5 1 d D U P B -1
C40 C 0.0576(6) -0.0651(6) 0.4412(3) 0.067(3) Uani 0.5 1 d DG U P B -1
H40 H 0.0641 -0.1061 0.3793 0.081 Uiso 0.5 1 calc R . P B -1
C39 C 0.1718(6) -0.0763(6) 0.5051(4) 0.0674(18) Uani 0.5 1 d DG U P B -1
H39 H 0.2563 -0.1249 0.4869 0.081 Uiso 0.5 1 calc R . P B -1
C38 C 0.1622(6) -0.0163(6) 0.5956(3) 0.099(4) Uani 0.5 1 d DG U P B -1
H38 H 0.2402 -0.0239 0.6392 0.119 Uiso 0.5 1 calc R . P B -1
C37 C 0.0384(6) 0.0548(5) 0.6222(3) 0.0561(15) Uani 0.5 1 d DG U P B -1
H37 H 0.0319 0.0958 0.6840 0.067 Uiso 0.5 1 calc R . P B -1
C36 C -0.0758(5) 0.0659(5) 0.5583(3) 0.052(2) Uani 0.5 1 d DG U P B -1
H36 H -0.1603 0.1145 0.5765 0.063 Uiso 0.5 1 calc R . P B -1
C29A C 0.562(4) 0.844(4) 0.579(3) 0.0451(16) Uani 0.36(3) 1 d D . P A 2
H29D H 0.4891 0.8724 0.5377 0.068 Uiso 0.36(3) 1 calc GR . P A 2
H29E H 0.6355 0.7920 0.5443 0.068 Uiso 0.36(3) 1 calc GR . P A 2
H29F H 0.6216 0.9298 0.6197 0.068 Uiso 0.36(3) 1 calc GR . P A 2

loop_
_atom_site_aniso_label
_atom_site_aniso_U_11
_atom_site_aniso_U_22
_atom_site_aniso_U_33
_atom_site_aniso_U_23
_atom_site_aniso_U_13
_atom_site_aniso_U_12
F13 0.0386(8) 0.0489(9) 0.0388(8) 0.0246(7) 0.0135(6) 0.0155(7)
F14 0.0299(8) 0.0315(8) 0.0571(10) 0.0145(7) -0.0022(7) -0.0020(6)
N10 0.0221(9) 0.0266(10) 0.0289(10) 0.0099(8) 0.0035(7) 0.0029(8)
N11 0.0270(10) 0.0246(10) 0.0279(10) 0.0102(8) 0.0024(8) 0.0032(8)
C9 0.0256(11) 0.0247(11) 0.0253(11) 0.0094(9) 0.0018(9) 0.0014(9)
C8 0.0239(11) 0.0263(11) 0.0233(11) 0.0065(9) -0.0001(9) 0.0014(9)
C28 0.0223(11) 0.0256(11) 0.0319(12) 0.0104(9) 0.0041(9) 0.0070(9)
C1 0.0260(12) 0.0259(12) 0.0278(12) 0.0071(9) -0.0008(9) 0.0037(9)
C27 0.0235(11) 0.0255(12) 0.0336(12) 0.0109(9) 0.0050(9) 0.0054(9)
C15 0.0214(11) 0.0239(11) 0.0321(12) 0.0117(9) 0.0049(9) 0.0058(9)
C12 0.0254(11) 0.0256(11) 0.0254(11) 0.0086(9) 0.0024(9) 0.0027(9)
C16 0.0241(11) 0.0276(12) 0.0303(12) 0.0104(9) 0.0039(9) 0.0063(9)
C3 0.0239(11) 0.0320(12) 0.0284(12) 0.0080(9) 0.0014(9) 0.0041(9)
C5 0.0320(12) 0.0239(11) 0.0297(12) 0.0084(9) 0.0006(9) 0.0050(9)
C25 0.0248(12) 0.0218(11) 0.0419(14) 0.0068(10) 0.0018(10) 0.0047(9)
C7 0.0271(12) 0.0300(12) 0.0301(12) 0.0087(10) 0.0023(9) 0.0054(10)
C24 0.0241(12) 0.0262(12) 0.0427(14) 0.0141(10) 0.0066(10) 0.0058(9)
C23 0.0227(11) 0.0265(12) 0.0357(13) 0.0121(10) 0.0044(9) 0.0058(9)
C17 0.0286(12) 0.0317(13) 0.0339(13) 0.0125(10) 0.0022(10) 0.0038(10)
C26 0.0296(12) 0.0274(12) 0.0339(13) 0.0069(10) 0.0024(10) 0.0079(10)
C22 0.0300(13) 0.0333(13) 0.0364(13) 0.0147(10) 0.0072(10) 0.0038(10)
C2 0.0281(12) 0.0315(12) 0.0332(12) 0.0097(10) 0.0028(10) 0.0092(10)
C6 0.0315(13) 0.0310(13) 0.0349(13) 0.0125(10) 0.0044(10) 0.0105(10)
C30 0.0321(13) 0.0289(12) 0.0335(13) 0.0128(10) 0.0027(10) 0.0076(10)
C21 0.0276(12) 0.0357(13) 0.0322(13) 0.0132(10) 0.0061(10) 0.0050(10)
C31 0.0276(12) 0.0396(14) 0.0379(13) 0.0148(11) 0.0080(10) 0.0091(11)
C32 0.0403(14) 0.0296(13) 0.0359(13) 0.0153(10) 0.0034(11) 0.0068(11)
C18 0.0393(14) 0.0392(14) 0.0310(13) 0.0080(11) -0.0001(11) 0.0027(11)
C33 0.0293(13) 0.0423(15) 0.0366(13) 0.0148(11) 0.0096(10) 0.0120(11)
C19 0.0444(15) 0.0500(16) 0.0270(13) 0.0104(11) 0.0034(11) 0.0011(13)
C20 0.0384(14) 0.0465(15) 0.0319(13) 0.0166(11) 0.0078(11) 0.0007(12)
C29 0.046(3) 0.0482(18) 0.036(4) 0.015(2) 0.006(3) -0.011(2)
B4 0.0266(13) 0.0279(14) 0.0348(14) 0.0133(11) 0.0042(11) 0.0018(11)
C34 0.060(3) 0.055(3) 0.059(3) 0.0243(18) 0.0023(17) 0.0001(17)
C35 0.0610(18) 0.0597(18) 0.0591(17) 0.0161(10) 0.0028(10) 0.0056(10)
C40 0.068(3) 0.066(3) 0.067(3) 0.0160(11) 0.0064(10) 0.0066(11)
C39 0.068(2) 0.066(2) 0.0681(19) 0.0172(10) 0.0047(10) 0.0097(10)
C38 0.099(4) 0.099(4) 0.099(4) 0.0228(13) 0.0067(11) 0.0171(13)
C37 0.0565(17) 0.0545(17) 0.0568(17) 0.0144(10) 0.0027(10) 0.0063(10)
C36 0.052(2) 0.051(2) 0.052(2) 0.0133(10) 0.0053(10) 0.0023(10)
C29A 0.046(3) 0.0482(18) 0.036(4) 0.015(2) 0.006(3) -0.011(2)

loop_
_atom_type_symbol
_atom_type_description
_atom_type_scat_dispersion_real
_atom_type_scat_dispersion_imag
_atom_type_scat_source
C C 0.0033 0.0016 'International Tables Vol C Tables 4.2.6.8 and 6.1.1.4'
H H 0.0000 0.0000 'International Tables Vol C Tables 4.2.6.8 and 6.1.1.4'
B B 0.0013 0.0007 'International Tables Vol C Tables 4.2.6.8 and 6.1.1.4'
F F 0.0171 0.0103 'International Tables Vol C Tables 4.2.6.8 and 6.1.1.4'
N N 0.0061 0.0033 'International Tables Vol C Tables 4.2.6.8 and 6.1.1.4'

loop_
_geom_angle_atom_site_label_1
_geom_angle_atom_site_label_2
_geom_angle_atom_site_label_3
_geom_angle
C9 N10 B4 124.57(19)
C3 N10 C9 108.30(19)
C3 N10 B4 126.86(19)
C12 N11 B4 124.91(19)
C5 N11 C12 108.27(19)
C5 N11 B4 126.41(19)
N10 C9 C1 107.57(19)
C8 C9 N10 120.6(2)
C8 C9 C1 131.8(2)
C9 C8 C15 118.4(2)
C9 C8 C12 121.2(2)
C12 C8 C15 120.3(2)
C27 C28 C23 118.8(2)
C15 C28 C27 121.7(2)
C15 C28 C23 119.5(2)
C9 C1 C30 128.6(2)
C2 C1 C9 106.3(2)
C2 C1 C30 125.1(2)
C28 C27 H27 119.3
C26 C27 C28 121.3(2)
C26 C27 H27 119.3
C28 C15 C8 119.1(2)
C16 C15 C8 120.3(2)
C16 C15 C28 120.6(2)
N11 C12 C8 120.0(2)
N11 C12 C7 108.16(19)
C8 C12 C7 131.8(2)
C15 C16 C17 121.3(2)
C15 C16 C21 119.9(2)
C17 C16 C21 118.8(2)
N10 C3 C2 109.4(2)
N10 C3 C31 123.9(2)
C2 C3 C31 126.8(2)
N11 C5 C6 108.7(2)
N11 C5 C32 122.7(2)
C6 C5 C32 128.6(2)
C24 C25 H25 119.9
C24 C25 C26 120.3(2)
C26 C25 H25 119.9
C12 C7 C33 128.8(2)
C6 C7 C12 106.0(2)
C6 C7 C33 125.1(2)
C25 C24 H24 118.9
C25 C24 C23 122.2(2)
C23 C24 H24 118.9
C24 C23 C28 117.2(2)
C22 C23 C28 120.1(2)
C22 C23 C24 122.7(2)
C16 C17 H17 119.3
C18 C17 C16 121.5(2)
C18 C17 H17 119.3
C27 C26 C25 120.1(2)
C27 C26 H26 119.9
C25 C26 H26 119.9
C23 C22 C29 117.7(10)
C23 C22 C29A 122.4(18)
C21 C22 C23 120.0(2)
C21 C22 C29 122.3(9)
C21 C22 C29A 117.6(17)
C1 C2 C3 108.5(2)
C1 C2 H2 125.7
C3 C2 H2 125.7
C5 C6 H6 125.6
C7 C6 C5 108.8(2)
C7 C6 H6 125.6
C1 C30 H30A 109.5
C1 C30 H30B 109.5
C1 C30 H30C 109.5
H30A C30 H30B 109.5
H30A C30 H30C 109.5
H30B C30 H30C 109.5
C22 C21 C16 119.9(2)
C22 C21 C20 123.1(2)
C20 C21 C16 117.0(2)
C3 C31 H31A 109.5
C3 C31 H31B 109.5
C3 C31 H31C 109.5
H31A C31 H31B 109.5
H31A C31 H31C 109.5
H31B C31 H31C 109.5
C5 C32 H32A 109.5
C5 C32 H32B 109.5
C5 C32 H32C 109.5
H32A C32 H32B 109.5
H32A C32 H32C 109.5
H32B C32 H32C 109.5
C17 C18 H18 119.9
C17 C18 C19 120.3(2)
C19 C18 H18 119.9
C7 C33 H33A 109.5
C7 C33 H33B 109.5
C7 C33 H33C 109.5
H33A C33 H33B 109.5
H33A C33 H33C 109.5
H33B C33 H33C 109.5
C18 C19 H19 119.9
C20 C19 C18 120.3(2)
C20 C19 H19 119.9
C21 C20 H20 118.9
C19 C20 C21 122.2(2)
C19 C20 H20 118.9
C22 C29 H29A 109.5
C22 C29 H29B 109.5
C22 C29 H29C 109.5
H29A C29 H29B 109.5
H29A C29 H29C 109.5
H29B C29 H29C 109.5
F13 B4 F14 109.1(2)
F13 B4 N10 111.0(2)
F13 B4 N11 111.4(2)
F14 B4 N10 109.18(19)
F14 B4 N11 109.4(2)
N11 B4 N10 106.65(18)
H34A C34 H34B 109.5
H34A C34 H34C 109.5
H34B C34 H34C 109.5
C35 C34 H34A 109.5
C35 C34 H34B 109.5
C35 C34 H34C 109.5
C40 C35 C34 119.6(5)
C40 C35 C36 120.0
C36 C35 C34 120.4(5)
C35 C40 H40 120.0
C39 C40 C35 120.0
C39 C40 H40 120.0
C40 C39 H39 120.0
C40 C39 C38 120.0
C38 C39 H39 120.0
C39 C38 H38 120.0
C37 C38 C39 120.0
C37 C38 H38 120.0
C38 C37 H37 120.0
C36 C37 C38 120.0
C36 C37 H37 120.0
C35 C36 H36 120.0
C37 C36 C35 120.0
C37 C36 H36 120.0
C22 C29A H29D 109.5
C22 C29A H29E 109.5
C22 C29A H29F 109.5
H29D C29A H29E 109.5
H29D C29A H29F 109.5
H29E C29A H29F 109.5

loop_
_geom_bond_atom_site_label_1
_geom_bond_atom_site_label_2
_geom_bond_distance
F13 B4 1.381(3)
F14 B4 1.402(3)
N10 C9 1.403(3)
N10 C3 1.337(3)
N10 B4 1.546(3)
N11 C12 1.399(3)
N11 C5 1.352(3)
N11 B4 1.546(3)
C9 C8 1.389(3)
C9 C1 1.431(3)
C8 C15 1.497(3)
C8 C12 1.406(3)
C28 C27 1.427(3)
C28 C15 1.406(3)
C28 C23 1.442(3)
C1 C2 1.374(3)
C1 C30 1.495(3)
C27 H27 0.9500
C27 C26 1.361(3)
C15 C16 1.396(3)
C12 C7 1.417(3)
C16 C17 1.427(3)
C16 C21 1.442(3)
C3 C2 1.407(3)
C3 C31 1.487(3)
C5 C6 1.398(3)
C5 C32 1.487(3)
C25 H25 0.9500
C25 C24 1.352(3)
C25 C26 1.419(3)
C7 C6 1.387(3)
C7 C33 1.493(3)
C24 H24 0.9500
C24 C23 1.431(3)
C23 C22 1.407(3)
C17 H17 0.9500
C17 C18 1.354(3)
C26 H26 0.9500
C22 C21 1.404(3)
C22 C29 1.512(8)
C22 C29A 1.517(14)
C2 H2 0.9500
C6 H6 0.9500
C30 H30A 0.9800
C30 H30B 0.9800
C30 H30C 0.9800
C21 C20 1.431(3)
C31 H31A 0.9800
C31 H31B 0.9800
C31 H31C 0.9800
C32 H32A 0.9800
C32 H32B 0.9800
C32 H32C 0.9800
C18 H18 0.9500
C18 C19 1.413(4)
C33 H33A 0.9800
C33 H33B 0.9800
C33 H33C 0.9800
C19 H19 0.9500
C19 C20 1.355(4)
C20 H20 0.9500
C29 H29A 0.9800
C29 H29B 0.9800
C29 H29C 0.9800
C34 H34A 0.9800
C34 H34B 0.9800
C34 H34C 0.9800
C34 C35 1.414(7)
C35 C40 1.3900
C35 C36 1.3900
C40 H40 0.9500
C40 C39 1.3900
C39 H39 0.9500
C39 C38 1.3900
C38 H38 0.9500
C38 C37 1.3900
C37 H37 0.9500
C37 C36 1.3900
C36 H36 0.9500
C29A H29D 0.9800
C29A H29E 0.9800
C29A H29F 0.9800

loop_
_geom_torsion_atom_site_label_1
_geom_torsion_atom_site_label_2
_geom_torsion_atom_site_label_3
_geom_torsion_atom_site_label_4
_geom_torsion
N10 C9 C8 C15 -176.86(19)
N10 C9 C8 C12 0.3(3)
N10 C9 C1 C2 0.3(2)
N10 C9 C1 C30 -179.0(2)
N10 C3 C2 C1 -1.0(3)
N11 C12 C7 C6 -0.7(3)
N11 C12 C7 C33 176.3(2)
N11 C5 C6 C7 -0.1(3)
C9 N10 C3 C2 1.2(3)
C9 N10 C3 C31 -177.0(2)
C9 N10 B4 F13 136.6(2)
C9 N10 B4 F14 -103.0(2)
C9 N10 B4 N11 15.1(3)
C9 C8 C15 C28 83.0(3)
C9 C8 C15 C16 -94.9(3)
C9 C8 C12 N11 -0.9(3)
C9 C8 C12 C7 -177.8(2)
C9 C1 C2 C3 0.4(3)
C8 C9 C1 C2 -177.0(2)
C8 C9 C1 C30 3.7(4)
C8 C15 C16 C17 -3.2(3)
C8 C15 C16 C21 176.3(2)
C8 C12 C7 C6 176.5(2)
C8 C12 C7 C33 -6.4(4)
C28 C27 C26 C25 1.1(3)
C28 C15 C16 C17 179.0(2)
C28 C15 C16 C21 -1.5(3)
C28 C23 C22 C21 -1.1(3)
C28 C23 C22 C29 -179.7(10)
C28 C23 C22 C29A 176.7(18)
C1 C9 C8 C15 0.2(4)
C1 C9 C8 C12 177.3(2)
C27 C28 C15 C8 2.7(3)
C27 C28 C15 C16 -179.5(2)
C27 C28 C23 C24 0.2(3)
C27 C28 C23 C22 -179.2(2)
C15 C8 C12 N11 176.26(19)
C15 C8 C12 C7 -0.7(4)
C15 C28 C27 C26 179.5(2)
C15 C28 C23 C24 179.7(2)
C15 C28 C23 C22 0.3(3)
C15 C16 C17 C18 179.8(2)
C15 C16 C21 C22 0.6(4)
C15 C16 C21 C20 -179.6(2)
C12 N11 C5 C6 -0.4(3)
C12 N11 C5 C32 178.8(2)
C12 N11 B4 F13 -137.1(2)
C12 N11 B4 F14 102.2(2)
C12 N11 B4 N10 -15.8(3)
C12 C8 C15 C28 -94.2(3)
C12 C8 C15 C16 87.9(3)
C12 C7 C6 C5 0.5(3)
C16 C17 C18 C19 -0.3(4)
C16 C21 C20 C19 -0.2(4)
C3 N10 C9 C8 176.7(2)
C3 N10 C9 C1 -0.9(2)
C3 N10 B4 F13 -50.0(3)
C3 N10 B4 F14 70.4(3)
C3 N10 B4 N11 -171.5(2)
C5 N11 C12 C8 -176.9(2)
C5 N11 C12 C7 0.7(2)
C5 N11 B4 F13 51.2(3)
C5 N11 B4 F14 -69.6(3)
C5 N11 B4 N10 172.4(2)
C25 C24 C23 C28 0.6(3)
C25 C24 C23 C22 -180.0(2)
C24 C25 C26 C27 -0.3(3)
C24 C23 C22 C21 179.5(2)
C24 C23 C22 C29 0.9(10)
C24 C23 C22 C29A -2.7(18)
C23 C28 C27 C26 -1.1(3)
C23 C28 C15 C8 -176.80(19)
C23 C28 C15 C16 1.0(3)
C23 C22 C21 C16 0.7(4)
C23 C22 C21 C20 -179.1(2)
C17 C16 C21 C22 -179.8(2)
C17 C16 C21 C20 -0.1(3)
C17 C18 C19 C20 0.0(4)
C26 C25 C24 C23 -0.6(3)
C22 C21 C20 C19 179.6(3)
C30 C1 C2 C3 179.8(2)
C21 C16 C17 C18 0.3(4)
C31 C3 C2 C1 177.1(2)
C32 C5 C6 C7 -179.2(2)
C18 C19 C20 C21 0.3(4)
C33 C7 C6 C5 -176.7(2)
C29 C22 C21 C16 179.2(10)
C29 C22 C21 C20 -0.6(10)
B4 N10 C9 C8 -8.9(3)
B4 N10 C9 C1 173.5(2)
B4 N10 C3 C2 -173.1(2)
B4 N10 C3 C31 8.7(4)
B4 N11 C12 C8 10.0(3)
B4 N11 C12 C7 -172.3(2)
B4 N11 C5 C6 172.5(2)
B4 N11 C5 C32 -8.3(4)
C34 C35 C40 C39 -178.3(6)
C34 C35 C36 C37 178.3(6)
C35 C40 C39 C38 0.0
C40 C35 C36 C37 0.0
C40 C39 C38 C37 0.0
C39 C38 C37 C36 0.0
C38 C37 C36 C35 0.0
C36 C35 C40 C39 0.0
C29A C22 C21 C16 -177.3(17)
C29A C22 C21 C20 3.0(18)
